data_2108754
loop_
_publ_author_name
'Beske, Maurice'
'Cronje, Stephanie'
'Schmidt, Martin U.'
'Tapmeyer, Lukas'

_publ_section_title
;
 Disordered sodium alkoxides from powder data: crystal structures of
 sodium ethoxide, propoxide, butoxide and pentoxide, and some of their
 solvates
;
_journal_coeditor_code NE5003SUP1
_journal_issue 1
_journal_name_full 'Acta Crystallographica Section B'
_journal_page_first
;
;
_journal_paper_doi 10.1107/S205252062001584X
_journal_volume 77
_journal_year 2021
_chemical_formula_moiety 'C3 H7 O1 1-, Na 1+, (C3 H8 O1)5'
_chemical_formula_sum 'C18 H47 Na O6'
_chemical_formula_weight 382.55
_chemical_name_common 'sodium iso-propoxide iso-pentanol pentasolvate'
_chemical_name_systematic 'sodium iso-propoxide iso-pentanol pentasolvate'
_chemical_properties_physical Air-sensitive,Moisture-sensitive,Hygroscopic,Heat-sensitive
_space_group_crystal_system monoclinic
_space_group_IT_number 15
_space_group_name_Hall '-C 2yc'
_space_group_name_H-M_alt 'C 1 2/c 1'
_atom_sites_solution_hydrogens geom
_atom_sites_solution_primary direct
_atom_sites_solution_secondary difmap
_audit_creation_method SHELXL-2018/3
_audit_update_record
;
2020-04-21 deposited with the CCDC. 2020-04-28 downloaded from the CCDC.
;
_cell_angle_alpha 90
_cell_angle_beta 123.871(5)
_cell_angle_gamma 90
_cell_formula_units_Z 8
_cell_length_a 21.2073(18)
_cell_length_b 17.1307(13)
_cell_length_c 17.825(2)
_cell_measurement_reflns_used 421
_cell_measurement_temperature 173(2)
_cell_measurement_theta_max 79.27
_cell_measurement_theta_min 4.1353
_cell_volume 5376.8(9)
_computing_cell_refinement 'Bruker APEX3 v2016.1-0'
_computing_data_collection 'Bruker APEX3 v2016.1-0'
_computing_data_reduction 'Bruker APEX3 v2016.1-0'
_computing_molecular_graphics shelXle
_computing_publication_material 'shelXle, Mercury, ORTEPIII'
_computing_structure_refinement 'SHELXL-2018/3 (Sheldrick, 2018)'
_computing_structure_solution 'SHELXT 2014/5 (Sheldrick, 2014)'
_diffrn_ambient_temperature 173(2)
_diffrn_measured_fraction_theta_full 0.896
_diffrn_measured_fraction_theta_max 0.896
_diffrn_measurement_device_type 'apex2 detector'
_diffrn_measurement_method 'omega and phi scans'
_diffrn_radiation_probe x-ray
_diffrn_radiation_type CuK\a
_diffrn_radiation_wavelength 1.54178
_diffrn_reflns_av_R_equivalents 0.0724
_diffrn_reflns_av_unetI/netI 0.0489
_diffrn_reflns_Laue_measured_fraction_full 0.896
_diffrn_reflns_Laue_measured_fraction_max 0.896
_diffrn_reflns_limit_h_max 17
_diffrn_reflns_limit_h_min -17
_diffrn_reflns_limit_k_max 14
_diffrn_reflns_limit_k_min -13
_diffrn_reflns_limit_l_max 14
_diffrn_reflns_limit_l_min -14
_diffrn_reflns_number 8529
_diffrn_reflns_point_group_measured_fraction_full 0.896
_diffrn_reflns_point_group_measured_fraction_max 0.896
_diffrn_reflns_theta_full 40.243
_diffrn_reflns_theta_max 40.243
_diffrn_reflns_theta_min 3.600
_diffrn_source 'sealed X-ray tube'
_diffrn_source_type 'Incoatec microfocus tube'
_diffrn_standards_decay_% 0
_diffrn_standards_interval_time 0
_diffrn_standards_number 0
_exptl_absorpt_coefficient_mu 0.686
_exptl_absorpt_correction_type multi-scan
_exptl_absorpt_process_details
;
SADABS-2014/5 - Bruker AXS area detector scaling and absorption correction
;
_exptl_crystal_colour colourless
_exptl_crystal_density_diffrn 0.945
_exptl_crystal_description 'flat needle'
_exptl_crystal_F_000 1712
_exptl_crystal_size_max 0.400
_exptl_crystal_size_mid 0.200
_exptl_crystal_size_min 0.200
_exptl_transmission_factor_max 0.7478
_exptl_transmission_factor_min 0.3918
_refine_diff_density_max 0.222
_refine_diff_density_min -0.167
_refine_diff_density_rms 0.039
_refine_ls_extinction_method none
_refine_ls_goodness_of_fit_ref 1.163
_refine_ls_hydrogen_treatment constr
_refine_ls_matrix_type full
_refine_ls_number_parameters 239
_refine_ls_number_reflns 1496
_refine_ls_number_restraints 84
_refine_ls_restrained_S_all 1.196
_refine_ls_R_factor_all 0.1569
_refine_ls_R_factor_gt 0.1215
_refine_ls_shift/su_max 0.000
_refine_ls_shift/su_mean 0.000
_refine_ls_structure_factor_coef Fsqd
_refine_ls_weighting_details 'w=1/[\s^2^(Fo^2^)+(0.1687P)^2^+24.1334P] where P=(Fo^2^+2Fc^2^)/3'
_refine_ls_weighting_scheme calc
_refine_ls_wR_factor_gt 0.3399
_refine_ls_wR_factor_ref 0.3669
_reflns_number_gt 987
_reflns_number_total 1496
_reflns_threshold_expression 'I > 2\s(I)'
_cod_data_source_file ne5003sup1.cif
_cod_data_source_block NaOiPr_5HOiPr
_cod_original_cell_volume 5376.9(10)
_cod_original_sg_symbol_H-M 'C 2/c'
_cod_database_code 2108754
_publcif_datablock.id {143609b1-2858-49fb-9c11-3c7ef0bdeaa6}

_shelx_shelxl_version_number 2018/3
_shelx_space_group_comment
;
The symmetry employed for this shelxl refinement is uniquely defined
by the following loop, which should always be used as a source of
symmetry information in preference to the above space-group names.
They are only intended as comments.
;
_shelx_estimated_absorpt_t_min 0.771
_shelx_estimated_absorpt_t_max 0.875

loop_
_space_group_symop_operation_xyz
'x, y, z'
'-x, y, -z+1/2'
'x+1/2, y+1/2, z'
'-x+1/2, y+1/2, -z+1/2'
'-x, -y, -z'
'x, -y, z-1/2'
'-x+1/2, -y+1/2, -z'
'x+1/2, -y+1/2, z-1/2'

loop_
_atom_site_label
_atom_site_type_symbol
_atom_site_fract_x
_atom_site_fract_y
_atom_site_fract_z
_atom_site_U_iso_or_equiv
_atom_site_adp_type
_atom_site_occupancy
_atom_site_site_symmetry_order
_atom_site_calc_flag
_atom_site_refinement_flags_posn
_atom_site_refinement_flags_adp
_atom_site_refinement_flags_occupancy
_atom_site_disorder_assembly
_atom_site_disorder_group
Na1 Na 0.500000 0.9271(4) 0.750000 0.145(3) Uani 1 2 d S T P . .
O1 O 0.5653(5) 1.0139(5) 0.7255(7) 0.156(4) Uani 1 1 d . U . . .
H1 H 0.570648 1.057286 0.750277 0.187 Uiso 0.75 1 calc R U P . .
C11 C 0.6079(13) 1.0141(15) 0.681(2) 0.251(11) Uani 1 1 d . U . . .
H11 H 0.584922 1.049097 0.626619 0.301 Uiso 1 1 calc R U . . .
C12 C 0.6070(14) 0.9334(17) 0.659(2) 0.417(19) Uani 1 1 d . U . . .
H12A H 0.554603 0.917039 0.614753 0.626 Uiso 1 1 calc R U . . .
H12B H 0.637695 0.925794 0.634462 0.626 Uiso 1 1 calc R U . . .
H12C H 0.628024 0.902060 0.714355 0.626 Uiso 1 1 calc R U . . .
C13 C 0.6775(16) 1.0266(18) 0.738(2) 0.348(17) Uani 1 1 d . U . . .
H13A H 0.684955 1.081249 0.757144 0.522 Uiso 1 1 calc R U . . .
H13B H 0.696092 0.992361 0.789865 0.522 Uiso 1 1 calc R U . . .
H13C H 0.705762 1.016095 0.709972 0.522 Uiso 1 1 calc R U . . .
O2 O 0.4358(6) 0.8287(5) 0.6499(7) 0.212(6) Uani 1 1 d . U . . .
H2 H 0.441564 0.787318 0.678379 0.255 Uiso 0.75 1 calc R U P . .
C21 C 0.3698(16) 0.8230(12) 0.5620(15) 0.265(13) Uani 1 1 d . U . . .
H21 H 0.329944 0.804921 0.571626 0.318 Uiso 1 1 calc R U . . .
C22 C 0.3678(17) 0.7748(15) 0.5106(18) 0.348(17) Uani 1 1 d . U . . .
H22A H 0.385498 0.724299 0.541423 0.522 Uiso 1 1 calc R U . . .
H22B H 0.315630 0.769528 0.457580 0.522 Uiso 1 1 calc R U . . .
H22C H 0.400854 0.791642 0.491260 0.522 Uiso 1 1 calc R U . . .
C23 C 0.3455(12) 0.8980(13) 0.5247(12) 0.345(17) Uani 1 1 d . U . . .
H23A H 0.348755 0.933202 0.570109 0.518 Uiso 1 1 calc R U . . .
H23B H 0.378078 0.917629 0.505902 0.518 Uiso 1 1 calc R U . . .
H23C H 0.292854 0.895515 0.472223 0.518 Uiso 1 1 calc R U . . .
Na2 Na 0.500000 0.3844(4) 0.750000 0.132(3) Uani 1 2 d S T P . .
O3 O 0.4194(6) 0.2973(6) 0.7469(7) 0.156(4) Uani 1 1 d . U . . .
H3 H 0.451517 0.262947 0.779225 0.187 Uiso 0.75 1 calc R U P . .
C31 C 0.3626(15) 0.2997(16) 0.765(2) 0.274(12) Uani 1 1 d . U . . .
H31 H 0.376550 0.269124 0.819900 0.328 Uiso 1 1 calc R U . . .
C32 C 0.2984(15) 0.279(2) 0.695(2) 0.376(19) Uani 1 1 d . U . . .
H32A H 0.259640 0.281443 0.708861 0.564 Uiso 1 1 calc R U . . .
H32B H 0.284352 0.315156 0.645156 0.564 Uiso 1 1 calc R U . . .
H32C H 0.301876 0.226128 0.677759 0.564 Uiso 1 1 calc R U . . .
C33 C 0.3530(16) 0.3801(19) 0.774(3) 0.45(2) Uani 1 1 d . U . . .
H33A H 0.399981 0.401251 0.826251 0.679 Uiso 1 1 calc R U . . .
H33B H 0.341027 0.407734 0.719117 0.679 Uiso 1 1 calc R U . . .
H33C H 0.311343 0.387124 0.781945 0.679 Uiso 1 1 calc R U . . .
O4 O 0.5496(7) 0.4826(5) 0.8522(6) 0.203(5) Uani 1 1 d . U . . .
H4 H 0.516729 0.518079 0.832466 0.243 Uiso 0.75 1 calc R U P . .
C41 C 0.5968(16) 0.4890(12) 0.9425(14) 0.280(12) Uani 1 1 d . U . . .
H41 H 0.554591 0.496811 0.951207 0.336 Uiso 1 1 calc R U . . .
C42 C 0.6174(13) 0.4130(12) 0.9864(10) 0.291(12) Uani 1 1 d . U . . .
H42A H 0.584685 0.372836 0.942626 0.436 Uiso 1 1 calc R U . . .
H42B H 0.670546 0.401661 1.009512 0.436 Uiso 1 1 calc R U . . .
H42C H 0.610801 0.413360 1.036610 0.436 Uiso 1 1 calc R U . . .
C43 C 0.6299(16) 0.5453(14) 0.9842(15) 0.343(17) Uani 1 1 d . U . . .
H43A H 0.660149 0.532905 1.048827 0.514 Uiso 1 1 calc R U . . .
H43B H 0.663544 0.563073 0.966176 0.514 Uiso 1 1 calc R U . . .
H43C H 0.593436 0.586619 0.972148 0.514 Uiso 1 1 calc R U . . .
O5 O 0.4692(8) 0.7040(8) 0.7673(9) 0.109(5) Uani 0.5 1 d D . P A 1
H9 H 0.497661 0.738003 0.805242 0.131 Uiso 0.5 1 calc R U P A 1
C51 C 0.4239(18) 0.672(2) 0.792(3) 0.156(14) Uiso 0.5 1 d D . P A 1
H51 H 0.451956 0.636211 0.845304 0.187 Uiso 0.5 1 calc R U P A 1
C52 C 0.358(2) 0.634(2) 0.710(2) 0.187(15) Uiso 0.5 1 d D . P A 1
H52A H 0.324430 0.610624 0.725856 0.281 Uiso 0.5 1 calc R U P A 1
H52B H 0.329683 0.673138 0.662826 0.281 Uiso 0.5 1 calc R U P A 1
H52C H 0.376490 0.593241 0.688707 0.281 Uiso 0.5 1 calc R U P A 1
C53 C 0.379(2) 0.733(2) 0.803(3) 0.26(2) Uiso 0.5 1 d D . P A 1
H53A H 0.347870 0.708271 0.820872 0.389 Uiso 0.5 1 calc R U P A 1
H53B H 0.414221 0.770203 0.849971 0.389 Uiso 0.5 1 calc R U P A 1
H53C H 0.346684 0.760726 0.745806 0.389 Uiso 0.5 1 calc R U P A 1
O5A O 0.4597(8) 0.6087(9) 0.7495(9) 0.107(5) Uani 0.5 1 d D . P B 2
H5 H 0.443490 0.566192 0.721636 0.129 Uiso 0.5 1 calc R U P B 2
C51A C 0.405(2) 0.642(2) 0.759(3) 0.142(12) Uiso 0.5 1 d D . P B 2
H51A H 0.375436 0.679489 0.708292 0.170 Uiso 0.5 1 calc R U P B 2
C52A C 0.3513(18) 0.5797(18) 0.747(2) 0.190(13) Uiso 0.5 1 d D . P B 2
H52D H 0.312169 0.602033 0.753904 0.285 Uiso 0.5 1 calc R U P B 2
H52E H 0.327256 0.556931 0.686712 0.285 Uiso 0.5 1 calc R U P B 2
H52F H 0.378997 0.538971 0.792782 0.285 Uiso 0.5 1 calc R U P B 2
C53A C 0.433(2) 0.688(2) 0.848(2) 0.197(15) Uiso 0.5 1 d D . P B 2
H53D H 0.389157 0.708246 0.846931 0.295 Uiso 0.5 1 calc R U P B 2
H53E H 0.462309 0.653039 0.900303 0.295 Uiso 0.5 1 calc R U P B 2
H53F H 0.465224 0.731518 0.853620 0.295 Uiso 0.5 1 calc R U P B 2
O6 O 0.4303(7) 0.1522(7) 0.6982(9) 0.087(4) Uani 0.5 1 d D . P C 1
H6 H 0.404783 0.188981 0.699527 0.104 Uiso 0.5 1 calc R U P C 1
C61 C 0.4059(16) 0.137(2) 0.6084(17) 0.114(9) Uiso 0.5 1 d D . P C 1
H61 H 0.424994 0.084827 0.605584 0.136 Uiso 0.5 1 calc R U P C 1
C62 C 0.3227(16) 0.136(2) 0.550(2) 0.184(13) Uiso 0.5 1 d D . P C 1
H62A H 0.306013 0.126007 0.487876 0.275 Uiso 0.5 1 calc R U P C 1
H62B H 0.303477 0.095287 0.570944 0.275 Uiso 0.5 1 calc R U P C 1
H62C H 0.302972 0.187045 0.553758 0.275 Uiso 0.5 1 calc R U P C 1
C63 C 0.4379(18) 0.1982(19) 0.576(3) 0.155(14) Uiso 0.5 1 d D . P C 1
H63A H 0.420297 0.186982 0.513010 0.232 Uiso 0.5 1 calc R U P C 1
H63B H 0.420526 0.250240 0.579225 0.232 Uiso 0.5 1 calc R U P C 1
H63C H 0.493531 0.196450 0.613951 0.232 Uiso 0.5 1 calc R U P C 1
O6A O 0.5082(9) 0.1609(8) 0.6877(11) 0.120(5) Uani 0.5 1 d D . P D 2
H6A H 0.525557 0.115604 0.693510 0.145 Uiso 0.5 1 calc R U P D 2
C61A C 0.4375(19) 0.167(3) 0.603(2) 0.154(14) Uiso 0.5 1 d D . P D 2
H61A H 0.413805 0.216413 0.606560 0.184 Uiso 0.5 1 calc R U P D 2
C62A C 0.378(3) 0.105(2) 0.573(3) 0.23(2) Uiso 0.5 1 d D . P D 2
H62D H 0.332641 0.117963 0.513137 0.341 Uiso 0.5 1 calc R U P D 2
H62E H 0.397897 0.054326 0.569238 0.341 Uiso 0.5 1 calc R U P D 2
H62F H 0.363396 0.100805 0.616386 0.341 Uiso 0.5 1 calc R U P D 2
C63A C 0.452(2) 0.182(2) 0.532(2) 0.196(16) Uiso 0.5 1 d D . P D 2
H63D H 0.403552 0.186679 0.473416 0.295 Uiso 0.5 1 calc R U P D 2
H63E H 0.480793 0.230738 0.545740 0.295 Uiso 0.5 1 calc R U P D 2
H63F H 0.481342 0.138724 0.530599 0.295 Uiso 0.5 1 calc R U P D 2

loop_
_atom_site_aniso_label
_atom_site_aniso_U_11
_atom_site_aniso_U_22
_atom_site_aniso_U_33
_atom_site_aniso_U_23
_atom_site_aniso_U_13
_atom_site_aniso_U_12
Na1 0.127(6) 0.079(5) 0.149(6) 0.000 0.027(5) 0.000
O1 0.166(8) 0.113(7) 0.225(10) -0.023(6) 0.132(8) 0.013(6)
C11 0.172(18) 0.210(19) 0.33(3) -0.090(18) 0.112(18) 0.043(18)
C12 0.30(3) 0.38(3) 0.66(5) -0.34(3) 0.31(3) -0.11(2)
C13 0.28(3) 0.43(4) 0.35(4) -0.14(3) 0.18(3) 0.02(3)
O2 0.214(10) 0.103(8) 0.127(8) 0.009(6) -0.024(8) -0.003(7)
C21 0.30(2) 0.110(16) 0.136(17) 0.002(14) -0.028(18) 0.022(18)
C22 0.33(3) 0.26(3) 0.25(3) -0.06(2) 0.04(2) 0.03(3)
C23 0.33(3) 0.21(2) 0.158(18) 0.020(16) -0.075(17) 0.06(2)
Na2 0.175(7) 0.088(5) 0.116(5) 0.000 0.071(5) 0.000
O3 0.143(8) 0.142(8) 0.240(10) 0.019(7) 0.142(8) 0.038(7)
C31 0.17(2) 0.21(2) 0.36(3) -0.018(19) 0.098(19) 0.10(2)
C32 0.20(3) 0.47(5) 0.44(4) -0.06(4) 0.17(3) 0.07(3)
C33 0.26(3) 0.41(4) 0.72(5) -0.21(4) 0.30(3) 0.04(3)
O4 0.342(14) 0.099(7) 0.077(6) -0.001(6) 0.062(8) 0.005(8)
C41 0.46(3) 0.113(16) 0.092(15) 0.001(13) 0.042(17) -0.043(18)
C42 0.44(3) 0.19(2) 0.108(13) 0.025(13) 0.066(16) -0.01(2)
C43 0.44(4) 0.22(3) 0.15(2) -0.027(18) 0.03(2) -0.08(2)
O5 0.140(13) 0.079(12) 0.151(14) -0.013(10) 0.108(12) -0.040(10)
O5A 0.112(11) 0.095(12) 0.137(12) -0.019(10) 0.083(11) 0.014(9)
O6 0.100(11) 0.081(10) 0.099(12) 0.008(8) 0.067(10) 0.011(9)
O6A 0.125(13) 0.096(13) 0.124(15) -0.008(10) 0.059(12) 0.014(10)

loop_
_atom_type_symbol
_atom_type_description
_atom_type_scat_dispersion_real
_atom_type_scat_dispersion_imag
_atom_type_scat_source
C C 0.0181 0.0091 'International Tables Vol C Tables 4.2.6.8 and 6.1.1.4'
H H 0.0000 0.0000 'International Tables Vol C Tables 4.2.6.8 and 6.1.1.4'
O O 0.0492 0.0322 'International Tables Vol C Tables 4.2.6.8 and 6.1.1.4'
Na Na 0.1353 0.1239 'International Tables Vol C Tables 4.2.6.8 and 6.1.1.4'

loop_
_geom_angle_atom_site_label_1
_geom_angle_atom_site_label_2
_geom_angle_atom_site_label_3
_geom_angle
_geom_angle_site_symmetry_1
_geom_angle_site_symmetry_3
_geom_angle_publ_flag
O1 Na1 O1 96.6(5) 2_656 . ?
O1 Na1 O2 120.3(4) 2_656 2_656 ?
O1 Na1 O2 118.8(4) . 2_656 ?
O1 Na1 O2 118.8(4) 2_656 . ?
O1 Na1 O2 120.3(4) . . ?
O2 Na1 O2 84.3(5) 2_656 . ?
C11 O1 Na1 136.7(12) . . ?
C11 O1 H1 109.5 . . ?
Na1 O1 H1 113.7 . . ?
C13 C11 C12 102(2) . . ?
C13 C11 O1 111(3) . . ?
C12 C11 O1 102(2) . . ?
C13 C11 H11 113.4 . . ?
C12 C11 H11 113.4 . . ?
O1 C11 H11 113.4 . . ?
C11 C12 H12A 109.5 . . ?
C11 C12 H12B 109.5 . . ?
H12A C12 H12B 109.5 . . ?
C11 C12 H12C 109.5 . . ?
H12A C12 H12C 109.5 . . ?
H12B C12 H12C 109.5 . . ?
C11 C13 H13A 109.5 . . ?
C11 C13 H13B 109.5 . . ?
H13A C13 H13B 109.5 . . ?
C11 C13 H13C 109.5 . . ?
H13A C13 H13C 109.5 . . ?
H13B C13 H13C 109.5 . . ?
C21 O2 Na1 135.6(10) . . ?
C21 O2 H2 109.5 . . ?
Na1 O2 H2 109.2 . . ?
C22 C21 C23 114(3) . . ?
C22 C21 O2 119(3) . . ?
C23 C21 O2 109.7(16) . . ?
C22 C21 H21 104.0 . . ?
C23 C21 H21 104.0 . . ?
O2 C21 H21 104.0 . . ?
C21 C22 H22A 109.5 . . ?
C21 C22 H22B 109.5 . . ?
H22A C22 H22B 109.5 . . ?
C21 C22 H22C 109.5 . . ?
H22A C22 H22C 109.5 . . ?
H22B C22 H22C 109.5 . . ?
C21 C23 H23A 109.5 . . ?
C21 C23 H23B 109.5 . . ?
H23A C23 H23B 109.5 . . ?
C21 C23 H23C 109.5 . . ?
H23A C23 H23C 109.5 . . ?
H23B C23 H23C 109.5 . . ?
O3 Na2 O3 96.8(5) 2_656 . ?
O3 Na2 O4 121.3(4) 2_656 2_656 ?
O3 Na2 O4 117.9(4) . 2_656 ?
O3 Na2 O4 117.9(4) 2_656 . ?
O3 Na2 O4 121.3(4) . . ?
O4 Na2 O4 83.9(5) 2_656 . ?
C31 O3 Na2 135.3(14) . . ?
C31 O3 H3 109.5 . . ?
Na2 O3 H3 97.7 . . ?
C32 C31 O3 111(3) . . ?
C32 C31 C33 103(2) . . ?
O3 C31 C33 104(3) . . ?
C32 C31 H31 112.6 . . ?
O3 C31 H31 112.6 . . ?
C33 C31 H31 112.6 . . ?
C31 C32 H32A 109.5 . . ?
C31 C32 H32B 109.5 . . ?
H32A C32 H32B 109.5 . . ?
C31 C32 H32C 109.5 . . ?
H32A C32 H32C 109.5 . . ?
H32B C32 H32C 109.5 . . ?
C31 C33 H33A 109.5 . . ?
C31 C33 H33B 109.5 . . ?
H33A C33 H33B 109.5 . . ?
C31 C33 H33C 109.5 . . ?
H33A C33 H33C 109.5 . . ?
H33B C33 H33C 109.5 . . ?
C41 O4 Na2 136.6(11) . . ?
C41 O4 H4 109.5 . . ?
Na2 O4 H4 107.2 . . ?
C43 C41 O4 127(2) . . ?
C43 C41 C42 120(2) . . ?
O4 C41 C42 111.8(17) . . ?
C43 C41 H41 93.6 . . ?
O4 C41 H41 93.6 . . ?
C42 C41 H41 93.6 . . ?
C41 C42 H42A 109.5 . . ?
C41 C42 H42B 109.5 . . ?
H42A C42 H42B 109.5 . . ?
C41 C42 H42C 109.5 . . ?
H42A C42 H42C 109.5 . . ?
H42B C42 H42C 109.5 . . ?
C41 C43 H43A 109.5 . . ?
C41 C43 H43B 109.5 . . ?
H43A C43 H43B 109.5 . . ?
C41 C43 H43C 109.5 . . ?
H43A C43 H43C 109.5 . . ?
H43B C43 H43C 109.5 . . ?
C51 O5 O5 156.6(18) . 2_656 ?
C51 O5 H9 109.5 . . ?
O5 O5 H9 86.5 2_656 . ?
O5 C51 C53 112(3) . . ?
O5 C51 C52 107(3) . . ?
C53 C51 C52 97(3) . . ?
O5 C51 H51 113.2 . . ?
C53 C51 H51 113.2 . . ?
C52 C51 H51 113.2 . . ?
C51 C52 H52A 109.5 . . ?
C51 C52 H52B 109.5 . . ?
H52A C52 H52B 109.5 . . ?
C51 C52 H52C 109.5 . . ?
H52A C52 H52C 109.5 . . ?
H52B C52 H52C 109.5 . . ?
C51 C53 H53A 109.5 . . ?
C51 C53 H53B 109.5 . . ?
H53A C53 H53B 109.5 . . ?
C51 C53 H53C 109.5 . . ?
H53A C53 H53C 109.5 . . ?
H53B C53 H53C 109.5 . . ?
C51A O5A O5A 154.9(16) . 2_656 ?
C51A O5A H5 109.5 . . ?
O5A O5A H5 94.9 2_656 . ?
O5A C51A C52A 108(3) . . ?
O5A C51A C53A 118(3) . . ?
C52A C51A C53A 110(3) . . ?
O5A C51A H51A 106.9 . . ?
C52A C51A H51A 106.9 . . ?
C53A C51A H51A 106.9 . . ?
C51A C52A H52D 109.5 . . ?
C51A C52A H52E 109.5 . . ?
H52D C52A H52E 109.5 . . ?
C51A C52A H52F 109.5 . . ?
H52D C52A H52F 109.5 . . ?
H52E C52A H52F 109.5 . . ?
C51A C53A H53D 109.5 . . ?
C51A C53A H53E 109.5 . . ?
H53D C53A H53E 109.5 . . ?
C51A C53A H53F 109.5 . . ?
H53D C53A H53F 109.5 . . ?
H53E C53A H53F 109.5 . . ?
C61 O6 H6 109.5 . . ?
O6 C61 C62 110(2) . . ?
O6 C61 C63 111(3) . . ?
C62 C61 C63 111(2) . . ?
O6 C61 H61 108.5 . . ?
C62 C61 H61 108.5 . . ?
C63 C61 H61 108.5 . . ?
C61 C62 H62A 109.5 . . ?
C61 C62 H62B 109.5 . . ?
H62A C62 H62B 109.5 . . ?
C61 C62 H62C 109.5 . . ?
H62A C62 H62C 109.5 . . ?
H62B C62 H62C 109.5 . . ?
C61 C63 H63A 109.5 . . ?
C61 C63 H63B 109.5 . . ?
H63A C63 H63B 109.5 . . ?
C61 C63 H63C 109.5 . . ?
H63A C63 H63C 109.5 . . ?
H63B C63 H63C 109.5 . . ?
C61A O6A H6A 109.5 . . ?
O6A C61A C63A 109(3) . . ?
O6A C61A C62A 120(4) . . ?
C63A C61A C62A 111(3) . . ?
O6A C61A H61A 105.4 . . ?
C63A C61A H61A 105.4 . . ?
C62A C61A H61A 105.4 . . ?
C61A C62A H62D 109.5 . . ?
C61A C62A H62E 109.5 . . ?
H62D C62A H62E 109.5 . . ?
C61A C62A H62F 109.5 . . ?
H62D C62A H62F 109.5 . . ?
H62E C62A H62F 109.5 . . ?
C61A C63A H63D 109.5 . . ?
C61A C63A H63E 109.5 . . ?
H63D C63A H63E 109.5 . . ?
C61A C63A H63F 109.5 . . ?
H63D C63A H63F 109.5 . . ?
H63E C63A H63F 109.5 . . ?

loop_
_geom_bond_atom_site_label_1
_geom_bond_atom_site_label_2
_geom_bond_distance
_geom_bond_site_symmetry_2
_geom_bond_publ_flag
Na1 O1 2.235(10) 2_656 ?
Na1 O1 2.235(10) . ?
Na1 O2 2.273(10) 2_656 ?
Na1 O2 2.274(11) . ?
O1 C11 1.50(3) . ?
O1 H1 0.8400 . ?
C11 C13 1.26(3) . ?
C11 C12 1.43(3) . ?
C11 H11 1.0000 . ?
C12 H12A 0.9800 . ?
C12 H12B 0.9800 . ?
C12 H12C 0.9800 . ?
C13 H13A 0.9800 . ?
C13 H13B 0.9800 . ?
C13 H13C 0.9800 . ?
O2 C21 1.41(2) . ?
O2 H2 0.8400 . ?
C21 C22 1.22(3) . ?
C21 C23 1.41(2) . ?
C21 H21 1.0000 . ?
C22 H22A 0.9800 . ?
C22 H22B 0.9800 . ?
C22 H22C 0.9800 . ?
C23 H23A 0.9800 . ?
C23 H23B 0.9800 . ?
C23 H23C 0.9800 . ?
Na2 O3 2.246(10) 2_656 ?
Na2 O3 2.246(10) . ?
Na2 O4 2.263(10) 2_656 ?
Na2 O4 2.263(10) . ?
O3 C31 1.41(3) . ?
O3 H3 0.8400 . ?
C31 C32 1.28(3) . ?
C31 C33 1.41(3) . ?
C31 H31 1.0000 . ?
C32 H32A 0.9800 . ?
C32 H32B 0.9800 . ?
C32 H32C 0.9800 . ?
C33 H33A 0.9800 . ?
C33 H33B 0.9800 . ?
C33 H33C 0.9800 . ?
O4 C41 1.345(19) . ?
O4 H4 0.8400 . ?
C41 C43 1.18(2) . ?
C41 C42 1.45(2) . ?
C41 H41 1.0000 . ?
C42 H42A 0.9800 . ?
C42 H42B 0.9800 . ?
C42 H42C 0.9800 . ?
C43 H43A 0.9800 . ?
C43 H43B 0.9800 . ?
C43 H43C 0.9800 . ?
O5 C51 1.38(3) . ?
O5 O5 1.73(3) 2_656 ?
O5 H9 0.8400 . ?
C51 C53 1.49(3) . ?
C51 C52 1.50(3) . ?
C51 H51 1.0000 . ?
C52 H52A 0.9800 . ?
C52 H52B 0.9800 . ?
C52 H52C 0.9800 . ?
C53 H53A 0.9800 . ?
C53 H53B 0.9800 . ?
C53 H53C 0.9800 . ?
O5A C51A 1.39(2) . ?
O5A O5A 1.70(3) 2_656 ?
O5A H5 0.8400 . ?
C51A C52A 1.48(3) . ?
C51A C53A 1.56(3) . ?
C51A H51A 1.0000 . ?
C52A H52D 0.9800 . ?
C52A H52E 0.9800 . ?
C52A H52F 0.9800 . ?
C53A H53D 0.9800 . ?
C53A H53E 0.9800 . ?
C53A H53F 0.9800 . ?
O6 C61 1.40(2) . ?
O6 H6 0.8400 . ?
C61 C62 1.47(3) . ?
C61 C63 1.53(3) . ?
C61 H61 1.0000 . ?
C62 H62A 0.9800 . ?
C62 H62B 0.9800 . ?
C62 H62C 0.9800 . ?
C63 H63A 0.9800 . ?
C63 H63B 0.9800 . ?
C63 H63C 0.9800 . ?
O6A C61A 1.42(3) . ?
O6A H6A 0.8400 . ?
C61A C63A 1.47(3) . ?
C61A C62A 1.52(3) . ?
C61A H61A 1.0000 . ?
C62A H62D 0.9800 . ?
C62A H62E 0.9800 . ?
C62A H62F 0.9800 . ?
C63A H63D 0.9800 . ?
C63A H63E 0.9800 . ?
C63A H63F 0.9800 . ?

_cod_database_fobs_code 2108754
